data_7046707
loop_
_publ_author_name
'Garc\'ia-L\'opez, V\'ictor'
'Waerenborgh, Jo\~ao C'
'Vieira, Bruno J. C.'
'Clemente-Le\'on, Miguel'
'Coronado, Eugenio'

_publ_section_title
;
 Iron(ii) complexes of tris(2-pyridylmethyl)amine (TPMA) and neutral
 bidentate ligands showing thermal- and photo-induced spin crossover.
;
_journal_issue 27
_journal_name_full 'Dalton transactions (Cambridge, England : 2003)'
_journal_page_first 9156
_journal_page_last 9163
_journal_paper_doi 10.1039/c8dt01425f
_journal_volume 47
_journal_year 2018
_chemical_formula_moiety '2(Cl O4), C20 H26 Fe N6'
_chemical_formula_sum 'C20 H26 Cl2 Fe N6 O8'
_chemical_formula_weight 605.22
_space_group_crystal_system orthorhombic
_space_group_IT_number 34
_space_group_name_Hall 'P 2 -2n'
_space_group_name_H-M_alt 'P n n 2'
_symmetry_space_group_name_Hall 'P 2 -2n'
_symmetry_space_group_name_H-M 'P n n 2'
_atom_sites_solution_hydrogens geom
_audit_creation_date 2018-05-29
_audit_creation_method
;
Olex2 1.2
(compiled May 18 2018 14:05:52 for OlexSys, GUI svn.r5497)
;
_audit_update_record
;
2018-06-14 deposited with the CCDC.
2018-06-18 downloaded from the CCDC.
;
_cell_angle_alpha 90
_cell_angle_beta 90
_cell_angle_gamma 90
_cell_formula_units_Z 4
_cell_length_a 16.9207(6)
_cell_length_b 15.7742(6)
_cell_length_c 9.8061(5)
_cell_measurement_reflns_used 3505
_cell_measurement_temperature 120.00(10)
_cell_measurement_theta_max 21.2000
_cell_measurement_theta_min 4.0470
_cell_volume 2617.35(19)
_computing_cell_refinement 'CrysAlisPro 1.171.38.46 (Rigaku OD, 2015)'
_computing_data_collection 'CrysAlisPro 1.171.38.46 (Rigaku OD, 2015)'
_computing_data_reduction 'CrysAlisPro 1.171.38.46 (Rigaku OD, 2015)'
_computing_molecular_graphics 'Olex2 (Dolomanov et al., 2009)'
_computing_publication_material 'Olex2 (Dolomanov et al., 2009)'
_computing_structure_refinement 'ShelXL (Sheldrick, 2015)'
_computing_structure_solution 'ShelXT (Sheldrick, 2015)'
_diffrn_ambient_temperature 120.15
_diffrn_detector_area_resol_mean 16.0267
_diffrn_detector_type Sapphire3
_diffrn_measured_fraction_theta_full 0.997
_diffrn_measured_fraction_theta_max 0.997
_diffrn_measurement_details
;
List of Runs (angles in degrees, time in seconds):

  # Type    Start    End  Width  t~exp~   \w     \q     \k     \f   Frames
#--------------------------------------------------------------------------
  1  \w    -52.00 -18.00   1.00   18.50    --  -20.96 -66.00 -70.53   34
  2  \w    -42.00   2.00   1.00   18.50    --  -20.96 -69.00 -45.98   44
  3  \w    -84.00   4.00   1.00   18.50    --  -20.96 -69.00  53.56   88
  4  \w    -35.00  -9.00   1.00   18.50    --  -20.96 -68.00  97.24   26
  5  \w    -48.00  47.00   1.00   18.50    --   21.90 -68.00 162.40   95
  6  \w    -47.00 -10.00   1.00   18.50    --   21.90 -57.00  30.00   37
  7  \w     67.00  92.00   1.00   18.50    --   21.90  69.00 -70.78   25
  8  \w    -45.00  48.00   1.00   18.50    --   21.90 -66.00 -85.41   93
  9  \w     -1.00  25.00   1.00   18.50    --   21.90  69.00 -70.78   26
;
_diffrn_measurement_device 'four-circle diffractometer'
_diffrn_measurement_device_type 'SuperNova, Single source at offset, Sapphire3'
_diffrn_measurement_method '\w scans'
_diffrn_radiation_type MoK\a
_diffrn_radiation_wavelength 0.71073
_diffrn_reflns_av_R_equivalents 0.0739
_diffrn_reflns_av_unetI/netI 0.0865
_diffrn_reflns_Laue_measured_fraction_full 0.997
_diffrn_reflns_Laue_measured_fraction_max 0.997
_diffrn_reflns_limit_h_max 21
_diffrn_reflns_limit_h_min -21
_diffrn_reflns_limit_k_max 20
_diffrn_reflns_limit_k_min -20
_diffrn_reflns_limit_l_max 12
_diffrn_reflns_limit_l_min -12
_diffrn_reflns_number 23100
_diffrn_reflns_point_group_measured_fraction_full 0.998
_diffrn_reflns_point_group_measured_fraction_max 0.998
_diffrn_reflns_theta_full 25.242
_diffrn_reflns_theta_max 27.496
_diffrn_reflns_theta_min 3.433
_exptl_absorpt_coefficient_mu 0.836
_exptl_absorpt_correction_T_max 1.00000
_exptl_absorpt_correction_T_min 0.87853
_exptl_absorpt_correction_type multi-scan
_exptl_absorpt_process_details
;
CrysAlisPro 1.171.38.46 (Rigaku Oxford Diffraction, 2015)
Empirical absorption correction using spherical harmonics,
 implemented in SCALE3 ABSPACK scaling algorithm.
;
_exptl_crystal_colour red
_exptl_crystal_colour_primary red
_exptl_crystal_density_diffrn 1.536
_exptl_crystal_description prism
_exptl_crystal_F_000 1248
_exptl_crystal_size_max 0.12
_exptl_crystal_size_mid 0.11
_exptl_crystal_size_min 0.08
_refine_diff_density_max 1.011
_refine_diff_density_min -0.396
_refine_diff_density_rms 0.106
_refine_ls_abs_structure_details
;
 Refined as an inversion twin.
;
_refine_ls_abs_structure_Flack 0.09(6)
_refine_ls_extinction_method none
_refine_ls_goodness_of_fit_ref 1.039
_refine_ls_hydrogen_treatment constr
_refine_ls_matrix_type full
_refine_ls_number_parameters 410
_refine_ls_number_reflns 5990
_refine_ls_number_restraints 54
_refine_ls_restrained_S_all 1.035
_refine_ls_R_factor_all 0.1439
_refine_ls_R_factor_gt 0.0871
_refine_ls_shift/su_max 0.000
_refine_ls_shift/su_mean 0.000
_refine_ls_structure_factor_coef Fsqd
_refine_ls_weighting_details 'w=1/[\s^2^(Fo^2^)+(0.1465P)^2^] where P=(Fo^2^+2Fc^2^)/3'
_refine_ls_weighting_scheme calc
_refine_ls_wR_factor_gt 0.2189
_refine_ls_wR_factor_ref 0.2644
_reflns_Friedel_coverage 0.891
_reflns_Friedel_fraction_full 0.999
_reflns_Friedel_fraction_max 0.999
_reflns_number_gt 3515
_reflns_number_total 5990
_reflns_threshold_expression 'I > 2\s(I)'
_cod_data_source_file c8dt01425f2.cif
_cod_data_source_block vg20k
_cod_depositor_comments 'Adding full bibliography for 7046707--7046711.cif.'
_cod_database_code 7046707
_shelx_shelxl_version_number 2018/1
_shelx_space_group_comment
;
The symmetry employed for this shelxl refinement is uniquely defined
by the following loop, which should always be used as a source of
symmetry information in preference to the above space-group names.
They are only intended as comments.
;
_shelx_estimated_absorpt_t_max 0.936
_shelx_estimated_absorpt_t_min 0.906
_olex2_refinement_description
;
1. Twinned data refinement
 Scales: 0.91(6)
 0.09(6)
2. Fixed Uiso
 At 1.2 times of:
  All C(H) groups, All C(H,H) groups, All N(H,H) groups
3. Restrained distances
 N2B-C6B
 1.5 with sigma of 0.02
 C20B-N6B
 1.49 with sigma of 0.02
 N5B-C19B
 1.5 with sigma of 0.02
 O5-O7A
 2.3 with sigma of 0.02
 N6B-N5B
 2.7 with sigma of 0.02
4. Uiso/Uaniso restraints and constraints
C18A \\sim C14B: within 2A with sigma of 0.02 and sigma for terminal atoms of
0.04
C15A \\sim C17B: within 2A with sigma of 0.04 and sigma for terminal atoms of
0.08
C8A \\sim C12B: within 2A with sigma of 0.02 and sigma for terminal atoms of
0.04
C9A \\sim C11B: within 2A with sigma of 0.02 and sigma for terminal atoms of
0.04
C10A \\sim C10B: within 2A with sigma of 0.04 and sigma for terminal atoms of
0.08
C11A \\sim C9B: within 2A with sigma of 0.04 and sigma for terminal atoms of
0.08
C12A \\sim C8B: within 2A with sigma of 0.04 and sigma for terminal atoms of
0.08
Cl2A \\sim Cl2B: within 2A with sigma of 0.04 and sigma for terminal atoms of
0.08
O8A \\sim O8B: within 2A with sigma of 0.04 and sigma for terminal atoms of 0.08
O7A \\sim O7B: within 2A with sigma of 0.04 and sigma for terminal atoms of 0.08
5. Others
 Fixed Sof: C1A(0.85) H1A(0.85) C2A(0.85) H2A(0.85) C3A(0.85) H3A(0.85)
 C4A(0.85) H4A(0.85) C5A(0.85) C6A(0.85) H6AA(0.85) H6AB(0.85) C7A(0.85)
 H7AA(0.85) H7AB(0.85) C8A(0.85) C9A(0.85) H9A(0.85) C10A(0.85) H10A(0.85)
 C11A(0.85) H11A(0.85) C12A(0.85) H12A(0.85) C13A(0.85) H13A(0.85) H13B(0.85)
 C14A(0.85) C15A(0.85) H15A(0.85) C16A(0.85) H16A(0.85) C17A(0.85) H17A(0.85)
 C18A(0.85) H18A(0.85) C19A(0.85) H19A(0.85) H19B(0.85) C20A(0.85) H20A(0.85)
 H20B(0.85) Fe1A(0.85) N1A(0.85) N2A(0.85) N3A(0.85) N4A(0.85) N5A(0.85)
 H5AA(0.85) H5AB(0.85) N6A(0.85) H6AC(0.85) H6AD(0.85) C1B(0.15) H1B(0.15)
 C2B(0.15) H2B(0.15) C3B(0.15) H3B(0.15) C4B(0.15) H4B(0.15) C5B(0.15)
 N1B(0.15) C6B(0.15) H6BA(0.15) H6BB(0.15) C7B(0.15) H7BA(0.15) H7BB(0.15)
 C8B(0.15) C9B(0.15) H9B(0.15) C10B(0.15) H10B(0.15) C11B(0.15) H11B(0.15)
 C12B(0.15) H12B(0.15) N3B(0.15) C13B(0.15) H13C(0.15) H13D(0.15) C14B(0.15)
 C15B(0.15) H15B(0.15) C16B(0.15) H16B(0.15) C17B(0.15) H17B(0.15) C18B(0.15)
 H18B(0.15) N4B(0.15) C19B(0.15) H19C(0.15) H19D(0.15) C20B(0.15) H20C(0.15)
 H20D(0.15) Fe1B(0.15) N2B(0.15) N5B(0.15) H5BA(0.15) H5BB(0.15) N6B(0.15)
 H6BC(0.15) H6BD(0.15) Cl2A(0.5) O7A(0.5) O8A(0.5) Cl2B(0.5) O7B(0.5) O8B(0.5)
 Fixed Uiso: C13B(0.05) C20B(0.05) N5B(0.07577)
 Fixed X: C13B(0.63904) N5B(0.69287)
 Fixed Y: C13B(0.61477) N5B(0.66695)
 Fixed Z: C13B(0.59105) N5B(0.11935)
6.a Secondary CH2 refined with riding coordinates:
 C6A(H6AA,H6AB), C7A(H7AA,H7AB), C13A(H13A,H13B), C19A(H19A,H19B), C20A(H20A,
 H20B), N5A(H5AA,H5AB), N6A(H6AC,H6AD), C6B(H6BA,H6BB), C7B(H7BA,H7BB),
 C13B(H13C,H13D), C19B(H19C,H19D), C20B(H20C,H20D), N5B(H5BA,H5BB), N6B(H6BC,
 H6BD)
6.b Aromatic/amide H refined with riding coordinates:
 C1A(H1A), C2A(H2A), C3A(H3A), C4A(H4A), C9A(H9A), C10A(H10A), C11A(H11A),
 C12A(H12A), C15A(H15A), C16A(H16A), C17A(H17A), C18A(H18A), C1B(H1B), C2B(H2B),
  C3B(H3B), C4B(H4B), C9B(H9B), C10B(H10B), C11B(H11B), C12B(H12B), C15B(H15B),
 C16B(H16B), C17B(H17B), C18B(H18B)
6.c Fitted hexagon refined as free rotating group:
 C1B(C2B,C3B,C4B,C5B,N1B), C8B(C9B,C10B,C11B,C12B,N3B), C14B(C15B,C16B,C17B,
 C18B,N4B)
;
_olex2_submission_special_instructions 'No special instructions were received'
_oxdiff_exptl_absorpt_empirical_details
;
Empirical correction (ABSPACK) includes:
- Absorption correction using spherical harmonics
- Frame scaling
;

loop_
_space_group_symop_operation_xyz
'x, y, z'
'-x, -y, z'
'x+1/2, -y+1/2, z+1/2'
'-x+1/2, y+1/2, z+1/2'

loop_
_atom_site_label
_atom_site_type_symbol
_atom_site_fract_x
_atom_site_fract_y
_atom_site_fract_z
_atom_site_U_iso_or_equiv
_atom_site_adp_type
_atom_site_occupancy
_atom_site_site_symmetry_order
_atom_site_calc_flag
_atom_site_refinement_flags_posn
_atom_site_refinement_flags_adp
_atom_site_refinement_flags_occupancy
_atom_site_disorder_assembly
_atom_site_disorder_group
Cl1 Cl 0.76816(17) 0.48538(16) -0.114(4) 0.0599(8) Uani 1 1 d . . . . .
O1 O 0.7247(10) 0.4692(8) 0.004(4) 0.141(6) Uani 1 1 d . . . . .
O2 O 0.7862(6) 0.5712(6) -0.128(4) 0.081(3) Uani 1 1 d . . . . .
O3 O 0.7365(10) 0.4491(9) -0.232(4) 0.126(5) Uani 1 1 d . . . . .
O4 O 0.8392(7) 0.4418(8) -0.086(4) 0.150(6) Uani 1 1 d . . . . .
O5 O 0.4657(6) 0.6951(7) 0.030(4) 0.087(3) Uani 1 1 d D . . . .
O6 O 0.4246(6) 0.7307(9) -0.192(4) 0.095(4) Uani 1 1 d . . . . .
C1A C 0.5399(7) 0.7593(9) 0.522(4) 0.055(3) Uani 0.85 1 d . . P A 1
H1A H 0.542727 0.732503 0.608364 0.066 Uiso 0.85 1 calc R . P A 1
C2A C 0.4781(9) 0.8148(11) 0.496(4) 0.069(4) Uani 0.85 1 d . . P A 1
H2A H 0.441638 0.829224 0.566143 0.082 Uiso 0.85 1 calc R . P A 1
C3A C 0.4706(9) 0.8482(11) 0.368(4) 0.077(5) Uani 0.85 1 d . . P A 1
H3A H 0.426280 0.882624 0.346104 0.092 Uiso 0.85 1 calc R . P A 1
C4A C 0.5274(8) 0.8319(9) 0.271(4) 0.058(3) Uani 0.85 1 d . . P A 1
H4A H 0.524144 0.856952 0.183436 0.069 Uiso 0.85 1 calc R . P A 1
C5A C 0.5903(7) 0.7777(9) 0.305(4) 0.048(3) Uani 0.85 1 d . . P A 1
C6A C 0.6557(8) 0.7577(9) 0.209(4) 0.049(3) Uani 0.85 1 d . . P A 1
H6AA H 0.635967 0.757404 0.114303 0.059 Uiso 0.85 1 calc R . P A 1
H6AB H 0.697899 0.800853 0.216945 0.059 Uiso 0.85 1 calc R . P A 1
C7A C 0.7682(7) 0.6572(9) 0.195(4) 0.050(3) Uani 0.85 1 d . . P A 1
H7AA H 0.766329 0.637800 0.099471 0.060 Uiso 0.85 1 calc R . P A 1
H7AB H 0.799453 0.710240 0.199110 0.060 Uiso 0.85 1 calc R . P A 1
C8A C 0.8062(7) 0.5914(9) 0.282(4) 0.054(3) Uani 0.85 1 d . U P A 1
C9A C 0.8607(9) 0.5338(9) 0.233(4) 0.061(4) Uani 0.85 1 d . U P A 1
H9A H 0.873979 0.533009 0.139234 0.074 Uiso 0.85 1 calc R . P A 1
C10A C 0.8951(9) 0.4788(10) 0.319(4) 0.072(5) Uani 0.85 1 d . U P A 1
H10A H 0.933149 0.439399 0.286951 0.087 Uiso 0.85 1 calc R . P A 1
C11A C 0.8742(9) 0.4799(10) 0.458(4) 0.074(5) Uani 0.85 1 d . U P A 1
H11A H 0.899215 0.443267 0.521372 0.088 Uiso 0.85 1 calc R . P A 1
C12A C 0.8153(7) 0.5370(10) 0.500(4) 0.058(4) Uani 0.85 1 d . U P A 1
H12A H 0.798189 0.536200 0.591771 0.070 Uiso 0.85 1 calc R . P A 1
C13A C 0.6299(7) 0.6070(9) 0.191(4) 0.059(4) Uani 0.85 1 d . . P A 1
H13A H 0.578384 0.633786 0.169965 0.070 Uiso 0.85 1 calc R . P A 1
H13B H 0.651213 0.582778 0.105001 0.070 Uiso 0.85 1 calc R . P A 1
C14A C 0.6188(9) 0.5388(14) 0.292(4) 0.050(4) Uani 0.85 1 d . . P A 1
C15A C 0.5918(8) 0.4547(10) 0.249(4) 0.055(3) Uani 0.85 1 d . U P A 1
H15A H 0.584305 0.440829 0.155162 0.066 Uiso 0.85 1 calc R . P A 1
C16A C 0.5786(7) 0.3993(10) 0.347(4) 0.060(4) Uani 0.85 1 d . . P A 1
H16A H 0.563443 0.343430 0.321878 0.072 Uiso 0.85 1 calc R . P A 1
C17A C 0.5857(10) 0.4179(13) 0.486(4) 0.065(6) Uani 0.85 1 d . . P A 1
H17A H 0.573040 0.378201 0.555441 0.078 Uiso 0.85 1 calc R . P A 1
C18A C 0.6125(8) 0.4983(12) 0.514(4) 0.057(4) Uani 0.85 1 d . U P A 1
H18A H 0.620106 0.513721 0.606536 0.068 Uiso 0.85 1 calc R . P A 1
C19A C 0.7861(8) 0.7641(9) 0.624(4) 0.051(3) Uani 0.85 1 d . . P A 1
H19A H 0.828320 0.721249 0.635723 0.061 Uiso 0.85 1 calc R . P A 1
H19B H 0.807183 0.820217 0.650353 0.061 Uiso 0.85 1 calc R . P A 1
C20A C 0.7154(9) 0.7418(10) 0.709(4) 0.060(4) Uani 0.85 1 d . . P A 1
H20A H 0.730987 0.734671 0.805379 0.073 Uiso 0.85 1 calc R . P A 1
H20B H 0.675226 0.787285 0.703107 0.073 Uiso 0.85 1 calc R . P A 1
Fe1A Fe 0.68769(8) 0.66385(10) 0.446(4) 0.0441(5) Uani 0.85 1 d . . P A 1
N1A N 0.5954(5) 0.7420(6) 0.430(4) 0.045(2) Uani 0.85 1 d . . P A 1
N2A N 0.6868(6) 0.6732(7) 0.246(4) 0.037(3) Uani 0.85 1 d . . P A 1
N3A N 0.7831(6) 0.5915(7) 0.414(4) 0.046(3) Uani 0.85 1 d . . P A 1
N4A N 0.6283(6) 0.5557(10) 0.418(4) 0.046(4) Uani 0.85 1 d . . P A 1
N5A N 0.7586(6) 0.7657(7) 0.477(4) 0.046(2) Uani 0.85 1 d . . P A 1
H5AA H 0.800825 0.763485 0.419847 0.056 Uiso 0.85 1 calc R . P A 1
H5AB H 0.731425 0.814355 0.460183 0.056 Uiso 0.85 1 calc R . P A 1
N6A N 0.6831(6) 0.6609(7) 0.653(4) 0.050(3) Uani 0.85 1 d . . P A 1
H6AC H 0.632244 0.654046 0.681353 0.060 Uiso 0.85 1 calc R . P A 1
H6AD H 0.711999 0.616400 0.685186 0.060 Uiso 0.85 1 calc R . P A 1
C1B C 0.536(3) 0.759(3) 0.266(6) 0.040(15) Uiso 0.15 1 d . . P B 2
H1B H 0.533793 0.726729 0.184062 0.048 Uiso 0.15 1 calc R . P B 2
C2B C 0.480(3) 0.821(3) 0.291(5) 0.06(2) Uiso 0.15 1 d G . P B 2
H2B H 0.438862 0.831279 0.226785 0.071 Uiso 0.15 1 calc R . P B 2
C3B C 0.483(3) 0.869(3) 0.410(6) 0.022(15) Uiso 0.15 1 d G . P B 2
H3B H 0.444833 0.911024 0.427734 0.027 Uiso 0.15 1 calc R . P B 2
C4B C 0.543(3) 0.854(3) 0.504(5) 0.08(3) Uiso 0.15 1 d G . P B 2
H4B H 0.545735 0.886221 0.585962 0.097 Uiso 0.15 1 calc R . P B 2
C5B C 0.600(3) 0.792(4) 0.479(6) 0.06(2) Uiso 0.15 1 d G . P B 2
N1B N 0.596(2) 0.744(3) 0.360(7) 0.032(16) Uiso 0.15 1 d G . P B 2
C6B C 0.665(5) 0.763(4) 0.570(10) 0.06(2) Uiso 0.15 1 d D . P B 2
H6BA H 0.645044 0.767114 0.664860 0.074 Uiso 0.15 1 calc R . P B 2
H6BB H 0.708133 0.805009 0.561295 0.074 Uiso 0.15 1 calc R . P B 2
C7B C 0.783(4) 0.654(4) 0.562(8) 0.040(14) Uiso 0.15 1 d . . P B 2
H7BA H 0.814242 0.706781 0.547702 0.048 Uiso 0.15 1 calc R . P B 2
H7BB H 0.793396 0.635352 0.656743 0.048 Uiso 0.15 1 calc R . P B 2
C8B C 0.811(3) 0.596(3) 0.478(7) 0.030(13) Uiso 0.15 1 d . U P B 2
C9B C 0.871(4) 0.540(4) 0.514(6) 0.07(2) Uiso 0.15 1 d G U P B 2
H9B H 0.890898 0.539641 0.604441 0.088 Uiso 0.15 1 calc R . P B 2
C10B C 0.901(3) 0.483(4) 0.418(9) 0.06(2) Uiso 0.15 1 d G U P B 2
H10B H 0.941481 0.445005 0.442733 0.069 Uiso 0.15 1 calc R . P B 2
C11B C 0.871(4) 0.483(4) 0.286(8) 0.072(16) Uiso 0.15 1 d G U P B 2
H11B H 0.891299 0.444711 0.220373 0.087 Uiso 0.15 1 calc R . P B 2
C12B C 0.811(4) 0.539(5) 0.250(6) 0.059(14) Uiso 0.15 1 d G U P B 2
H12B H 0.790533 0.539054 0.159719 0.071 Uiso 0.15 1 calc R . P B 2
N3B N 0.781(3) 0.595(3) 0.346(7) 0.041(19) Uiso 0.15 1 d G . P B 2
C13B C 0.639040 0.614770 0.591050 0.050 Uiso 0.15 1 d . . P B 2
H13C H 0.653851 0.593451 0.682501 0.060 Uiso 0.15 1 calc R . P B 2
H13D H 0.589855 0.647863 0.603519 0.060 Uiso 0.15 1 calc R . P B 2
C14B C 0.619(3) 0.546(4) 0.518(8) 0.046(13) Uiso 0.15 1 d . U P B 2
C15B C 0.605(3) 0.462(5) 0.549(6) 0.043(19) Uiso 0.15 1 d G . P B 2
H15B H 0.603295 0.443847 0.641769 0.052 Uiso 0.15 1 calc R . P B 2
C16B C 0.593(3) 0.403(3) 0.445(8) 0.012(11) Uiso 0.15 1 d G . P B 2
H16B H 0.583055 0.345569 0.466469 0.015 Uiso 0.15 1 calc R . P B 2
C17B C 0.595(4) 0.430(5) 0.310(7) 0.09(3) Uiso 0.15 1 d G U P B 2
H17B H 0.586475 0.389767 0.238758 0.112 Uiso 0.15 1 calc R . P B 2
C18B C 0.609(5) 0.514(5) 0.279(7) 0.04(3) Uiso 0.15 1 d G . P B 2
H18B H 0.610137 0.532244 0.186344 0.047 Uiso 0.15 1 calc R . P B 2
N4B N 0.621(4) 0.573(3) 0.383(10) 0.05(3) Uiso 0.15 1 d G . P B 2
C19B C 0.678(6) 0.761(2) 0.104(12) 0.07(3) Uiso 0.15 1 d D . P B 2
H19C H 0.675190 0.772337 0.005429 0.089 Uiso 0.15 1 calc R . P B 2
H19D H 0.624043 0.771104 0.141095 0.089 Uiso 0.15 1 calc R . P B 2
C20B C 0.719(4) 0.813(5) 0.152(7) 0.050 Uiso 0.15 1 d D . P B 2
H20C H 0.688337 0.864831 0.168668 0.060 Uiso 0.15 1 calc R . P B 2
H20D H 0.761847 0.826299 0.086783 0.060 Uiso 0.15 1 calc R . P B 2
Fe1B Fe 0.6878(6) 0.6661(8) 0.327(4) 0.040(3) Uani 0.15 1 d . . P B 2
N2B N 0.701(5) 0.677(4) 0.553(12) 0.07(2) Uiso 0.15 1 d D . P B 2
N5B N 0.692870 0.666950 0.119350 0.076 Uiso 0.15 1 d D . P B 2
H5BA H 0.741117 0.651321 0.086964 0.091 Uiso 0.15 1 calc R . P B 2
H5BB H 0.654386 0.634724 0.080431 0.091 Uiso 0.15 1 calc R . P B 2
N6B N 0.756(4) 0.784(3) 0.284(5) 0.052(15) Uiso 0.15 1 d D . P B 2
H6BC H 0.748571 0.823385 0.350799 0.063 Uiso 0.15 1 calc R . P B 2
H6BD H 0.808029 0.773314 0.274001 0.063 Uiso 0.15 1 calc R . P B 2
Cl2A Cl 0.4771(8) 0.7536(9) -0.077(4) 0.065(3) Uani 0.5 1 d . U P C 3
O7A O 0.5561(14) 0.7210(19) -0.138(4) 0.114(8) Uiso 0.5 1 d D U P C 3
O8A O 0.4632(13) 0.8334(14) -0.040(5) 0.099(6) Uiso 0.5 1 d . U P C 3
Cl2B Cl 0.4869(7) 0.7264(9) -0.112(4) 0.059(3) Uani 0.5 1 d . U P C 4
O7B O 0.5517(10) 0.7768(12) -0.112(4) 0.074(5) Uiso 0.5 1 d . U P C 4
O8B O 0.525(2) 0.648(2) -0.175(5) 0.145(11) Uiso 0.5 1 d . U P C 4

loop_
_atom_site_aniso_label
_atom_site_aniso_U_11
_atom_site_aniso_U_22
_atom_site_aniso_U_33
_atom_site_aniso_U_23
_atom_site_aniso_U_13
_atom_site_aniso_U_12
Cl1 0.0747(18) 0.0486(13) 0.0562(15) 0.0012(15) 0.0088(15) 0.0066(12)
O1 0.225(15) 0.085(8) 0.113(10) -0.019(7) 0.094(10) -0.071(9)
O2 0.086(6) 0.068(5) 0.088(7) 0.012(5) 0.000(5) -0.010(5)
O3 0.180(14) 0.114(10) 0.085(9) 0.023(8) -0.028(9) -0.065(10)
O4 0.092(8) 0.106(8) 0.25(2) -0.021(12) -0.030(12) 0.043(6)
O5 0.094(7) 0.097(7) 0.070(6) 0.030(6) 0.008(5) -0.015(6)
O6 0.049(6) 0.157(11) 0.079(7) 0.026(7) -0.011(5) 0.005(6)
C1A 0.034(6) 0.068(9) 0.063(9) -0.010(7) 0.005(5) 0.005(6)
C2A 0.051(9) 0.076(10) 0.079(11) -0.006(9) 0.005(7) 0.017(8)
C3A 0.048(9) 0.066(9) 0.117(17) -0.034(12) -0.018(10) 0.005(7)
C4A 0.043(8) 0.062(8) 0.068(9) -0.001(7) -0.012(6) 0.004(6)
C5A 0.044(7) 0.043(7) 0.057(8) 0.000(7) 0.000(6) -0.008(5)
C6A 0.046(7) 0.055(8) 0.045(7) -0.005(6) -0.003(5) 0.004(5)
C7A 0.035(7) 0.069(9) 0.046(7) -0.005(6) 0.004(5) -0.006(5)
C8A 0.027(6) 0.059(9) 0.077(10) -0.001(8) 0.005(6) -0.001(5)
C9A 0.057(8) 0.041(7) 0.086(10) -0.005(7) 0.008(7) -0.002(6)
C10A 0.039(8) 0.062(9) 0.116(17) 0.004(9) 0.017(8) 0.009(6)
C11A 0.059(9) 0.067(10) 0.095(13) 0.031(10) 0.013(10) 0.017(7)
C12A 0.033(7) 0.075(10) 0.067(9) 0.013(7) 0.001(5) 0.002(6)
C13A 0.037(7) 0.061(8) 0.079(10) -0.009(7) 0.001(6) -0.002(5)
C14A 0.030(7) 0.054(11) 0.067(11) 0.005(9) 0.006(6) 0.003(7)
C15A 0.044(7) 0.062(10) 0.059(8) -0.007(8) 0.002(6) 0.009(6)
C16A 0.024(6) 0.052(8) 0.104(15) 0.010(8) 0.006(7) -0.002(5)
C17A 0.057(10) 0.065(11) 0.073(13) -0.020(9) 0.015(9) 0.000(8)
C18A 0.048(7) 0.056(9) 0.066(9) 0.009(9) 0.003(6) -0.001(6)
C19A 0.052(8) 0.059(8) 0.042(7) -0.002(6) -0.009(6) -0.007(6)
C20A 0.066(9) 0.075(10) 0.041(7) -0.006(7) 0.006(6) 0.000(7)
Fe1A 0.0316(8) 0.0455(9) 0.0552(14) 0.0033(11) 0.0026(9) 0.0002(6)
N1A 0.033(5) 0.049(6) 0.051(7) -0.003(6) -0.003(5) -0.001(4)
N2A 0.027(5) 0.038(6) 0.046(8) 0.003(6) 0.005(5) -0.003(4)
N3A 0.029(5) 0.049(6) 0.059(10) -0.003(6) 0.001(5) -0.001(4)
N4A 0.033(5) 0.049(6) 0.056(11) 0.012(6) -0.003(5) 0.008(4)
N5A 0.037(5) 0.053(6) 0.049(6) 0.001(5) 0.001(4) -0.002(4)
N6A 0.045(7) 0.056(7) 0.049(7) 0.004(5) 0.001(5) -0.006(5)
Fe1B 0.032(5) 0.049(6) 0.038(8) 0.006(6) 0.009(5) 0.004(4)
Cl2A 0.033(4) 0.100(9) 0.063(8) 0.008(6) 0.014(4) 0.000(4)
Cl2B 0.025(4) 0.101(9) 0.051(5) -0.005(5) 0.015(3) -0.004(4)

loop_
_atom_type_symbol
_atom_type_description
_atom_type_scat_dispersion_real
_atom_type_scat_dispersion_imag
_atom_type_scat_source
C C 0.0033 0.0016 'International Tables Vol C Tables 4.2.6.8 and 6.1.1.4'
H H 0.0000 0.0000 'International Tables Vol C Tables 4.2.6.8 and 6.1.1.4'
Cl Cl 0.1484 0.1585 'International Tables Vol C Tables 4.2.6.8 and 6.1.1.4'
Fe Fe 0.3463 0.8444 'International Tables Vol C Tables 4.2.6.8 and 6.1.1.4'
N N 0.0061 0.0033 'International Tables Vol C Tables 4.2.6.8 and 6.1.1.4'
O O 0.0106 0.0060 'International Tables Vol C Tables 4.2.6.8 and 6.1.1.4'

loop_
_geom_angle_atom_site_label_1
_geom_angle_atom_site_label_2
_geom_angle_atom_site_label_3
_geom_angle
O1 Cl1 O2 112.3(7)
O1 Cl1 O3 114.0(7)
O1 Cl1 O4 101.7(12)
O2 Cl1 O3 113.4(7)
O2 Cl1 O4 107.8(7)
O3 Cl1 O4 106.7(11)
N1A C1A C2A 122.7(14)
C3A C2A C1A 118.6(14)
C2A C3A C4A 119.8(14)
C3A C4A C5A 118.9(15)
C4A C5A C6A 123.2(14)
N1A C5A C4A 120.8(12)
N1A C5A C6A 115.9(12)
N2A C6A C5A 107.8(11)
C8A C7A N2A 109.2(11)
C9A C8A C7A 123.7(16)
N3A C8A C7A 114.8(13)
N3A C8A C9A 121.5(14)
C10A C9A C8A 120.0(16)
C9A C10A C11A 119.4(14)
C10A C11A C12A 118.0(15)
N3A C12A C11A 121.8(14)
C14A C13A N2A 109.9(14)
C15A C14A C13A 120.2(16)
N4A C14A C13A 119(2)
N4A C14A C15A 120.6(17)
C16A C15A C14A 116.0(14)
C15A C16A C17A 123.9(15)
C18A C17A C16A 114.6(17)
N4A C18A C17A 123.7(15)
C20A C19A N5A 106.7(10)
N6A C20A C19A 106.9(11)
N1A Fe1A N3A 166.0(6)
N1A Fe1A N4A 97.1(5)
N1A Fe1A N5A 89.2(4)
N1A Fe1A N6A 93.7(5)
N2A Fe1A N1A 82.4(5)
N2A Fe1A N3A 83.8(6)
N2A Fe1A N4A 85.6(5)
N2A Fe1A N5A 95.4(4)
N2A Fe1A N6A 176.0(4)
N3A Fe1A N5A 89.9(4)
N3A Fe1A N6A 100.1(6)
N4A Fe1A N3A 84.1(5)
N4A Fe1A N5A 173.8(5)
N4A Fe1A N6A 95.6(5)
N5A Fe1A N6A 83.8(4)
C1A N1A C5A 119.0(11)
C1A N1A Fe1A 128.6(11)
C5A N1A Fe1A 112.3(9)
C6A N2A C7A 113.8(11)
C6A N2A C13A 107.9(10)
C6A N2A Fe1A 108.2(9)
C7A N2A C13A 110.6(10)
C7A N2A Fe1A 108.2(8)
C13A N2A Fe1A 108.0(9)
C8A N3A Fe1A 112.6(11)
C12A N3A C8A 119.2(12)
C12A N3A Fe1A 127.3(11)
C14A N4A C18A 121.0(15)
C14A N4A Fe1A 112.0(15)
C18A N4A Fe1A 125.9(11)
C19A N5A Fe1A 108.1(8)
C20A N6A Fe1A 109.3(9)
C2B C1B N1B 120.0
C3B C2B C1B 120.0
C4B C3B C2B 120.0
C3B C4B C5B 120.0
C4B C5B C6B 128(4)
N1B C5B C4B 120.0
N1B C5B C6B 112(4)
C1B N1B Fe1B 124(3)
C5B N1B C1B 120.0
C5B N1B Fe1B 116(3)
C5B C6B N2B 120(7)
C8B C7B N2B 118(7)
C7B C8B C9B 123(5)
C7B C8B N3B 117(5)
C9B C8B N3B 120.0
C8B C9B C10B 120.0
C11B C10B C9B 120.0
C10B C11B C12B 120.0
N3B C12B C11B 120.0
C8B N3B Fe1B 113(4)
C12B N3B C8B 120.0
C12B N3B Fe1B 127(4)
C14B C13B N2B 125(5)
C13B C14B C15B 134(6)
C13B C14B N4B 105(6)
C15B C14B N4B 120.0
C14B C15B C16B 120.0
C17B C16B C15B 120.0
C16B C17B C18B 120.0
C17B C18B N4B 120.0
C14B N4B Fe1B 121(5)
C18B N4B C14B 120.0
C18B N4B Fe1B 112(5)
C20B C19B N5B 123(7)
C19B C20B N6B 112(6)
N1B Fe1B N2B 82(2)
N1B Fe1B N5B 100.9(17)
N1B Fe1B N6B 85(2)
N3B Fe1B N1B 165(3)
N3B Fe1B N2B 82(3)
N3B Fe1B N5B 94(2)
N3B Fe1B N6B 95(2)
N4B Fe1B N1B 88(3)
N4B Fe1B N3B 91(2)
N4B Fe1B N2B 80(3)
N4B Fe1B N5B 108(3)
N4B Fe1B N6B 172(3)
N5B Fe1B N2B 171(2)
N5B Fe1B N6B 77.5(12)
N6B Fe1B N2B 94(2)
C6B N2B Fe1B 98(6)
C7B N2B C6B 127(7)
C7B N2B C13B 120(6)
C7B N2B Fe1B 98(6)
C13B N2B C6B 107(6)
C13B N2B Fe1B 98(5)
C19B N5B Fe1B 95(5)
C20B N6B Fe1B 102(3)
O5 Cl2A O6 108.8(12)
O5 Cl2A O7A 100.8(13)
O6 Cl2A O7A 98.3(13)
O8A Cl2A O5 113.0(14)
O8A Cl2A O6 109.5(15)
O8A Cl2A O7A 124.8(18)
O5 Cl2B O8B 101.9(16)
O6 Cl2B O5 111.8(10)
O6 Cl2B O7B 128.4(16)
O6 Cl2B O8B 97.7(16)
O7B Cl2B O5 112.3(13)
O7B Cl2B O8B 98.1(16)

loop_
_geom_bond_atom_site_label_1
_geom_bond_atom_site_label_2
_geom_bond_distance
Cl1 O1 1.389(11)
Cl1 O2 1.396(9)
Cl1 O3 1.398(13)
Cl1 O4 1.410(11)
O5 Cl2A 1.412(17)
O5 Cl2B 1.519(17)
O6 Cl2A 1.477(18)
O6 Cl2B 1.314(17)
C1A C2A 1.39(2)
C1A N1A 1.328(17)
C2A C3A 1.37(3)
C3A C4A 1.37(2)
C4A C5A 1.405(19)
C5A C6A 1.482(19)
C5A N1A 1.353(19)
C6A N2A 1.478(17)
C7A C8A 1.49(2)
C7A N2A 1.486(15)
C8A C9A 1.379(19)
C8A N3A 1.36(2)
C9A C10A 1.34(2)
C10A C11A 1.40(3)
C11A C12A 1.40(2)
C12A N3A 1.318(18)
C13A C14A 1.48(2)
C13A N2A 1.521(17)
C14A C15A 1.47(2)
C14A N4A 1.28(2)
C15A C16A 1.32(2)
C16A C17A 1.40(2)
C17A C18A 1.37(2)
C18A N4A 1.33(2)
C19A C20A 1.500(19)
C19A N5A 1.511(16)
C20A N6A 1.491(18)
Fe1A N1A 1.996(9)
Fe1A N2A 1.970(14)
Fe1A N3A 2.002(10)
Fe1A N4A 1.999(13)
Fe1A N5A 2.027(10)
Fe1A N6A 2.033(13)
C1B C2B 1.3900
C1B N1B 1.3900
C2B C3B 1.3900
C3B C4B 1.3900
C4B C5B 1.3900
C5B N1B 1.3900
C5B C6B 1.49(9)
N1B Fe1B 2.01(3)
C6B N2B 1.50(3)
C7B C8B 1.33(8)
C7B N2B 1.44(10)
C8B C9B 1.3900
C8B N3B 1.3900
C9B C10B 1.3900
C10B C11B 1.3900
C11B C12B 1.3900
C12B N3B 1.3900
N3B Fe1B 1.94(5)
C13B C14B 1.34(5)
C13B N2B 1.48(9)
C14B C15B 1.3900
C14B N4B 1.3900
C15B C16B 1.3900
C16B C17B 1.3900
C17B C18B 1.3900
C18B N4B 1.3900
N4B Fe1B 1.94(5)
C19B C20B 1.18(10)
C19B N5B 1.51(3)
C20B N6B 1.50(3)
Fe1B N2B 2.24(11)
Fe1B N5B 2.04(4)
Fe1B N6B 2.23(5)
Cl2A O7A 1.55(3)
Cl2A O8A 1.33(3)
Cl2B O7B 1.36(2)
Cl2B O8B 1.53(4)

loop_
_twin_individual_id
_twin_individual_mass_fraction_refined
1 0.91(6)
2 0.09(6)
